data_2230480
loop_
_publ_author_name
'Cui, Yue'
'Gao, Qian'
'Wang, Huan-Huan'
'Wang, Lin'
'Xie, Ya-Bo'

_publ_section_title
;
 Diaquabis(2-oxo-2<i>H</i>-chromene-3-carboxylato-\k^2^<i>O</i>^2^,<i>O</i>^3^)manganese(II)
;
_journal_coeditor_code SJ5131
_journal_issue 6
_journal_name_full 'Acta Crystallographica Section E'
_journal_page_first m727
_journal_paper_doi 10.1107/S1600536811016667
_journal_volume 67
_journal_year 2011
_chemical_formula_iupac '[Mn (C10 H5 O4)2 (H2 O)2]'
_chemical_formula_moiety 'C20 H14 Mn O10'
_chemical_formula_sum 'C20 H14 Mn O10'
_chemical_formula_weight 469.25
_chemical_name_systematic
;
Diaquabis(2-oxo-2<i>H</i>-chromene-3-carboxylato-
\k^2^<i>O</i>^2^,<i>O</i>^3^)manganese(II)
;
_space_group_IT_number 2
_symmetry_cell_setting triclinic
_symmetry_space_group_name_Hall '-P 1'
_symmetry_space_group_name_H-M 'P -1'
_atom_sites_solution_hydrogens geom
_atom_sites_solution_primary direct
_atom_sites_solution_secondary difmap
_cell_angle_alpha 93.28(3)
_cell_angle_beta 90.67(3)
_cell_angle_gamma 113.47(3)
_cell_formula_units_Z 1
_cell_length_a 6.7036(13)
_cell_length_b 6.9797(14)
_cell_length_c 10.424(2)
_cell_measurement_reflns_used 1947
_cell_measurement_temperature 293(2)
_cell_measurement_theta_max 28.33
_cell_measurement_theta_min 1.96
_cell_volume 446.33(18)
_computing_cell_refinement 'SAINT (Bruker, 2008)'
_computing_data_collection 'APEX2 (Bruker, 2008)'
_computing_data_reduction 'SAINT (Bruker, 2008)'
_computing_molecular_graphics 'SHELXTL (Sheldrick, 2008)'
_computing_publication_material 'SHELXL97 (Sheldrick, 2008)'
_computing_structure_refinement 'SHELXL97 (Sheldrick, 2008)'
_computing_structure_solution 'SHELXS97 (Sheldrick, 2008)'
_diffrn_ambient_temperature 293(2)
_diffrn_measured_fraction_theta_full 0.989
_diffrn_measured_fraction_theta_max 0.912
_diffrn_measurement_device_type 'Bruker APEXII CCD'
_diffrn_measurement_method '\f and \w'
_diffrn_radiation_monochromator graphite
_diffrn_radiation_source 'fine-focus sealed tube'
_diffrn_radiation_type MoK\a
_diffrn_radiation_wavelength 0.71073
_diffrn_reflns_av_R_equivalents 0.0094
_diffrn_reflns_av_sigmaI/netI 0.0182
_diffrn_reflns_limit_h_max 8
_diffrn_reflns_limit_h_min -7
_diffrn_reflns_limit_k_max 8
_diffrn_reflns_limit_k_min -8
_diffrn_reflns_limit_l_max 13
_diffrn_reflns_limit_l_min -13
_diffrn_reflns_number 2811
_diffrn_reflns_theta_full 25.00
_diffrn_reflns_theta_max 28.33
_diffrn_reflns_theta_min 1.96
_diffrn_standards_number 0
_exptl_absorpt_coefficient_mu 0.803
_exptl_absorpt_correction_T_max 0.887
_exptl_absorpt_correction_T_min 0.852
_exptl_absorpt_correction_type multi-scan
_exptl_absorpt_process_details '(SADABS; Bruker, 2008)'
_exptl_crystal_colour yellow
_exptl_crystal_density_diffrn 1.746
_exptl_crystal_density_method 'not measured'
_exptl_crystal_description block
_exptl_crystal_F_000 239
_exptl_crystal_size_max 0.20
_exptl_crystal_size_mid 0.20
_exptl_crystal_size_min 0.15
_refine_diff_density_max 0.265
_refine_diff_density_min -0.254
_refine_ls_extinction_method none
_refine_ls_goodness_of_fit_ref 1.072
_refine_ls_hydrogen_treatment mixed
_refine_ls_matrix_type full
_refine_ls_number_parameters 146
_refine_ls_number_reflns 2021
_refine_ls_number_restraints 0
_refine_ls_restrained_S_all 1.072
_refine_ls_R_factor_all 0.0286
_refine_ls_R_factor_gt 0.0269
_refine_ls_shift/su_max 0.002
_refine_ls_shift/su_mean 0.001
_refine_ls_structure_factor_coef Fsqd
_refine_ls_weighting_details 'calc w=1/[\s^2^(Fo^2^)+(0.0300P)^2^+0.2201P] where P=(Fo^2^+2Fc^2^)/3'
_refine_ls_weighting_scheme calc
_refine_ls_wR_factor_gt 0.0686
_refine_ls_wR_factor_ref 0.0698
_reflns_number_gt 1905
_reflns_number_total 2021
_reflns_threshold_expression I>2\s(I)
_cod_data_source_file sj5131.cif
_cod_data_source_block I
_cod_original_cell_volume 446.33(15)
_cod_database_code 2230480
_cod_database_fobs_code 2230480

loop_
_symmetry_equiv_pos_as_xyz
'x, y, z'
'-x, -y, -z'

loop_
_atom_site_type_symbol
_atom_site_label
_atom_site_fract_x
_atom_site_fract_y
_atom_site_fract_z
_atom_site_U_iso_or_equiv
_atom_site_adp_type
_atom_site_calc_flag
_atom_site_refinement_flags
_atom_site_occupancy
_atom_site_symmetry_multiplicity
_atom_site_disorder_assembly
_atom_site_disorder_group
Mn Mn1 0.0000 0.5000 0.5000 0.02451(10) Uani d S 1 2 . .
O O1 0.20420(17) 0.69142(18) 0.12393(10) 0.0279(2) Uani d . 1 1 . .
O O1W -0.00060(19) 0.21428(19) 0.40159(11) 0.0308(2) Uani d . 1 1 . .
H H1WA 0.0974 0.1872 0.4325 0.046 Uiso calc R 1 1 . .
O O2 0.06195(17) 0.64929(19) 0.31264(11) 0.0311(3) Uani d . 1 1 . .
O O3 0.34009(16) 0.63381(18) 0.51888(10) 0.0290(2) Uani d . 1 1 . .
O O4 0.67461(16) 0.86812(18) 0.49213(11) 0.0307(3) Uani d . 1 1 . .
C C1 0.7033(3) 0.7877(3) -0.12676(17) 0.0377(4) Uani d . 1 1 . .
H H1A 0.8140 0.8088 -0.1842 0.045 Uiso calc R 1 1 . .
C C2 0.7458(3) 0.7881(3) 0.00281(16) 0.0327(3) Uani d . 1 1 . .
H H2A 0.8845 0.8080 0.0326 0.039 Uiso calc R 1 1 . .
C C3 0.5793(2) 0.7581(2) 0.09021(14) 0.0255(3) Uani d . 1 1 . .
C C4 0.3735(2) 0.7261(2) 0.04195(14) 0.0254(3) Uani d . 1 1 . .
C C5 0.3284(3) 0.7240(3) -0.08835(15) 0.0332(4) Uani d . 1 1 . .
H H5A 0.1893 0.7017 -0.1186 0.040 Uiso calc R 1 1 . .
C C6 0.4953(3) 0.7559(3) -0.17236(16) 0.0377(4) Uani d . 1 1 . .
H H6A 0.4685 0.7562 -0.2601 0.045 Uiso calc R 1 1 . .
C C7 0.6108(2) 0.7651(2) 0.22644(14) 0.0253(3) Uani d . 1 1 . .
H H7A 0.7483 0.7901 0.2607 0.030 Uiso calc R 1 1 . .
C C8 0.4463(2) 0.7363(2) 0.30689(13) 0.0218(3) Uani d . 1 1 . .
C C9 0.2290(2) 0.6896(2) 0.25373(14) 0.0230(3) Uani d . 1 1 . .
C C10 0.4883(2) 0.7473(2) 0.45064(14) 0.0223(3) Uani d . 1 1 . .
H H1WB -0.110(4) 0.112(4) 0.418(2) 0.057(7) Uiso d . 1 1 . .

loop_
_atom_site_aniso_label
_atom_site_aniso_U_11
_atom_site_aniso_U_22
_atom_site_aniso_U_33
_atom_site_aniso_U_12
_atom_site_aniso_U_13
_atom_site_aniso_U_23
Mn1 0.01647(15) 0.02948(18) 0.02242(17) 0.00348(12) 0.00291(11) 0.00327(12)
O1 0.0219(5) 0.0382(6) 0.0210(5) 0.0088(4) -0.0001(4) 0.0052(4)
O1W 0.0233(5) 0.0326(6) 0.0332(6) 0.0077(5) 0.0017(4) 0.0022(5)
O2 0.0191(5) 0.0457(7) 0.0274(6) 0.0107(5) 0.0038(4) 0.0102(5)
O3 0.0188(5) 0.0397(6) 0.0220(5) 0.0042(4) 0.0017(4) 0.0066(4)
O4 0.0185(5) 0.0351(6) 0.0297(6) 0.0014(4) -0.0035(4) 0.0037(5)
C1 0.0473(10) 0.0351(9) 0.0282(8) 0.0133(7) 0.0157(7) 0.0038(7)
C2 0.0310(8) 0.0342(8) 0.0307(8) 0.0104(6) 0.0093(6) 0.0030(6)
C3 0.0263(7) 0.0253(7) 0.0223(7) 0.0073(6) 0.0042(5) 0.0030(5)
C4 0.0271(7) 0.0236(7) 0.0223(7) 0.0066(6) 0.0033(5) 0.0030(5)
C5 0.0389(9) 0.0324(8) 0.0242(8) 0.0101(7) -0.0031(6) 0.0016(6)
C6 0.0558(11) 0.0332(8) 0.0199(7) 0.0133(8) 0.0046(7) 0.0020(6)
C7 0.0202(6) 0.0277(7) 0.0257(7) 0.0072(5) 0.0007(5) 0.0020(6)
C8 0.0186(6) 0.0237(7) 0.0210(7) 0.0060(5) 0.0001(5) 0.0022(5)
C9 0.0217(7) 0.0241(7) 0.0213(7) 0.0066(5) 0.0009(5) 0.0049(5)
C10 0.0174(6) 0.0258(7) 0.0224(7) 0.0074(5) 0.0000(5) 0.0016(5)

loop_
_atom_type_symbol
_atom_type_description
_atom_type_scat_dispersion_real
_atom_type_scat_dispersion_imag
_atom_type_scat_source
C C 0.0033 0.0016 'International Tables Vol C Tables 4.2.6.8 and 6.1.1.4'
H H 0.0000 0.0000 'International Tables Vol C Tables 4.2.6.8 and 6.1.1.4'
Mn Mn 0.3368 0.7283 'International Tables Vol C Tables 4.2.6.8 and 6.1.1.4'
O O 0.0106 0.0060 'International Tables Vol C Tables 4.2.6.8 and 6.1.1.4'
S S 0.1246 0.1234 'International Tables Vol C Tables 4.2.6.8 and 6.1.1.4'

loop_
_geom_angle_atom_site_label_1
_geom_angle_atom_site_label_2
_geom_angle_atom_site_label_3
_geom_angle_site_symmetry_1
_geom_angle_site_symmetry_3
_geom_angle
_geom_angle_publ_flag
O3 Mn1 O3 . 2_566 180.0 ?
O3 Mn1 O1W . . 91.96(5) ?
O3 Mn1 O1W 2_566 . 88.04(5) ?
O3 Mn1 O1W . 2_566 88.04(5) ?
O3 Mn1 O1W 2_566 2_566 91.96(5) ?
O1W Mn1 O1W . 2_566 180.00(6) ?
O3 Mn1 O2 . 2_566 97.12(5) ?
O3 Mn1 O2 2_566 2_566 82.88(5) ?
O1W Mn1 O2 . 2_566 91.16(5) ?
O1W Mn1 O2 2_566 2_566 88.84(5) ?
O3 Mn1 O2 . . 82.88(5) ?
O3 Mn1 O2 2_566 . 97.12(5) ?
O1W Mn1 O2 . . 88.84(5) ?
O1W Mn1 O2 2_566 . 91.16(5) ?
O2 Mn1 O2 2_566 . 180.0 ?
C9 O1 C4 . . 122.73(12) ?
Mn1 O1W H1WA . . 109.5 ?
Mn1 O1W H1WB . . 110.8(17) ?
H1WA O1W H1WB . . 102.0 ?
C9 O2 Mn1 . . 124.45(10) ?
C10 O3 Mn1 . . 133.91(10) ?
C2 C1 C6 . . 120.41(16) ?
C2 C1 H1A . . 119.8 ?
C6 C1 H1A . . 119.8 ?
C1 C2 C3 . . 119.96(16) ?
C1 C2 H2A . . 120.0 ?
C3 C2 H2A . . 120.0 ?
C4 C3 C2 . . 118.33(14) ?
C4 C3 C7 . . 117.86(14) ?
C2 C3 C7 . . 123.78(14) ?
O1 C4 C5 . . 117.46(14) ?
O1 C4 C3 . . 120.28(13) ?
C5 C4 C3 . . 122.25(15) ?
C4 C5 C6 . . 118.39(16) ?
C4 C5 H5A . . 120.8 ?
C6 C5 H5A . . 120.8 ?
C5 C6 C1 . . 120.65(16) ?
C5 C6 H6A . . 119.7 ?
C1 C6 H6A . . 119.7 ?
C8 C7 C3 . . 121.79(14) ?
C8 C7 H7A . . 119.1 ?
C3 C7 H7A . . 119.1 ?
C7 C8 C9 . . 119.37(13) ?
C7 C8 C10 . . 119.84(13) ?
C9 C8 C10 . . 120.77(12) ?
O2 C9 O1 . . 114.86(13) ?
O2 C9 C8 . . 127.35(14) ?
O1 C9 C8 . . 117.78(13) ?
O4 C10 O3 . . 124.70(14) ?
O4 C10 C8 . . 116.15(13) ?
O3 C10 C8 . . 119.13(12) ?

loop_
_geom_bond_atom_site_label_1
_geom_bond_atom_site_label_2
_geom_bond_site_symmetry_2
_geom_bond_distance
_geom_bond_publ_flag
Mn1 O3 . 2.0931(12) ?
Mn1 O3 2_566 2.0931(12) ?
Mn1 O1W . 2.1884(13) ?
Mn1 O1W 2_566 2.1884(13) ?
Mn1 O2 2_566 2.2315(13) ?
Mn1 O2 . 2.2315(13) ?
O1 C9 . 1.3626(17) ?
O1 C4 . 1.3802(18) ?
O1W H1WA . 0.8200 ?
O1W H1WB . 0.82(3) ?
O2 C9 . 1.2225(18) ?
O3 C10 . 1.2549(18) ?
O4 C10 . 1.2509(17) ?
C1 C2 . 1.377(2) ?
C1 C6 . 1.395(3) ?
C1 H1A . 0.9300 ?
C2 C3 . 1.407(2) ?
C2 H2A . 0.9300 ?
C3 C4 . 1.389(2) ?
C3 C7 . 1.429(2) ?
C4 C5 . 1.386(2) ?
C5 C6 . 1.384(3) ?
C5 H5A . 0.9300 ?
C6 H6A . 0.9300 ?
C7 C8 . 1.351(2) ?
C7 H7A . 0.9300 ?
C8 C9 . 1.4555(19) ?
C8 C10 . 1.5133(19) ?

loop_
_geom_hbond_atom_site_label_D
_geom_hbond_atom_site_label_H
_geom_hbond_atom_site_label_A
_geom_hbond_site_symmetry_A
_geom_hbond_distance_DH
_geom_hbond_distance_HA
_geom_hbond_distance_DA
_geom_hbond_angle_DHA
O1W H1WA O4 2_666 0.82 1.89 2.7113(17) 178
O1W H1WB O4 1_445 0.82(3) 1.95(3) 2.755(2) 167(2)

loop_
_geom_torsion_atom_site_label_1
_geom_torsion_atom_site_label_2
_geom_torsion_atom_site_label_3
_geom_torsion_atom_site_label_4
_geom_torsion_site_symmetry_1
_geom_torsion_site_symmetry_2
_geom_torsion_site_symmetry_3
_geom_torsion_site_symmetry_4
_geom_torsion
_geom_torsion_publ_flag
O3 Mn1 O2 C9 . . . . 25.72(12) ?
O3 Mn1 O2 C9 2_566 . . . -154.28(12) ?
O1W Mn1 O2 C9 . . . . -66.40(13) ?
O1W Mn1 O2 C9 2_566 . . . 113.60(13) ?
O1W Mn1 O3 C10 . . . . 90.62(15) ?
O1W Mn1 O3 C10 2_566 . . . -89.38(15) ?
O2 Mn1 O3 C10 2_566 . . . -177.97(14) ?
O2 Mn1 O3 C10 . . . . 2.03(14) ?
C6 C1 C2 C3 . . . . -0.6(3) ?
C1 C2 C3 C4 . . . . 0.8(2) ?
C1 C2 C3 C7 . . . . -177.20(15) ?
C9 O1 C4 C5 . . . . 179.93(14) ?
C9 O1 C4 C3 . . . . 1.0(2) ?
C2 C3 C4 O1 . . . . 178.54(13) ?
C7 C3 C4 O1 . . . . -3.3(2) ?
C2 C3 C4 C5 . . . . -0.4(2) ?
C7 C3 C4 C5 . . . . 177.76(14) ?
O1 C4 C5 C6 . . . . -179.23(14) ?
C3 C4 C5 C6 . . . . -0.3(2) ?
C4 C5 C6 C1 . . . . 0.5(3) ?
C2 C1 C6 C5 . . . . -0.1(3) ?
C4 C3 C7 C8 . . . . 1.7(2) ?
C2 C3 C7 C8 . . . . 179.71(15) ?
C3 C7 C8 C9 . . . . 2.2(2) ?
C3 C7 C8 C10 . . . . -179.37(13) ?
Mn1 O2 C9 O1 . . . . 152.34(10) ?
Mn1 O2 C9 C8 . . . . -28.2(2) ?
C4 O1 C9 O2 . . . . -177.49(13) ?
C4 O1 C9 C8 . . . . 3.0(2) ?
C7 C8 C9 O2 . . . . 176.00(15) ?
C10 C8 C9 O2 . . . . -2.4(2) ?
C7 C8 C9 O1 . . . . -4.5(2) ?
C10 C8 C9 O1 . . . . 177.09(12) ?
Mn1 O3 C10 O4 . . . . 155.33(12) ?
Mn1 O3 C10 C8 . . . . -26.6(2) ?
C7 C8 C10 O4 . . . . 31.1(2) ?
C9 C8 C10 O4 . . . . -150.50(14) ?
C7 C8 C10 O3 . . . . -147.10(15) ?
C9 C8 C10 O3 . . . . 31.3(2) ?
